data_2240264
loop_
_publ_author_name
'Venkatesan, P.'
'Rajakannan, V.'
'Thamotharan, S.'

_publ_section_title
;
 Crystal structure of 3-amino-1-propylpyridinium bromide
;
_journal_coeditor_code SU5025
_journal_issue 12
_journal_name_full 'Acta Crystallographica Section E'
_journal_page_first 580
_journal_page_last 583
_journal_paper_doi 10.1107/S1600536814025665
_journal_volume 70
_journal_year 2014
_chemical_formula_iupac 'C8 H13 N2 +, Br -'
_chemical_formula_moiety 'C8 H13 N2 +, Br -'
_chemical_formula_sum 'C8 H13 Br N2'
_chemical_formula_weight 217.11
_chemical_name_systematic
;
3-Amino-1-propylpyridinium bromide
;
_space_group_crystal_system orthorhombic
_space_group_IT_number 61
_space_group_name_Hall '-P 2ac 2ab'
_space_group_name_H-M_alt 'P b c a'
_symmetry_space_group_name_Hall '-P 2ac 2ab'
_symmetry_space_group_name_H-M 'P b c a'
_atom_sites_solution_hydrogens mixed
_audit_creation_method SHELXL-2014/6
_cell_angle_alpha 90
_cell_angle_beta 90
_cell_angle_gamma 90
_cell_formula_units_Z 16
_cell_length_a 8.29370(10)
_cell_length_b 17.4137(3)
_cell_length_c 26.9626(4)
_cell_measurement_reflns_used 5144
_cell_measurement_temperature 296(2)
_cell_measurement_theta_max 23.44
_cell_measurement_theta_min 2.78
_cell_volume 3894.05(10)
_computing_cell_refinement
;
SAINT (Bruker, 2008)
;
_computing_data_collection
;
SMART (Bruker, 2008)
;
_computing_data_reduction
;
SAINT (Bruker, 2008)
;
_computing_molecular_graphics
;
PLATON (Spek, 2009) and Mercury (Macrae <i>et al.</i>,  2008)
;
_computing_publication_material
;
SHELXL2014 (Sheldrick, 2008) and PLATON (Spek, 2009)
;
_computing_structure_refinement
;
SHELXL2014 (Sheldrick, 2008)
;
_computing_structure_solution
;
SHELXS2014 (Sheldrick, 2008)
;
_diffrn_ambient_temperature 296(2)
_diffrn_measured_fraction_theta_full 0.999
_diffrn_measured_fraction_theta_max 0.998
_diffrn_measurement_device_type 'Bruker SMART CCD area-detector'
_diffrn_measurement_method 'phi and omega scans'
_diffrn_radiation_monochromator graphite
_diffrn_radiation_source 'sealed tube'
_diffrn_radiation_type MoK\a
_diffrn_radiation_wavelength 0.71073
_diffrn_reflns_av_R_equivalents 0.0432
_diffrn_reflns_limit_h_max 10
_diffrn_reflns_limit_h_min -10
_diffrn_reflns_limit_k_max 22
_diffrn_reflns_limit_k_min -22
_diffrn_reflns_limit_l_max 30
_diffrn_reflns_limit_l_min -35
_diffrn_reflns_number 21922
_diffrn_reflns_theta_full 25.242
_diffrn_reflns_theta_max 27.554
_diffrn_reflns_theta_min 2.785
_exptl_absorpt_coefficient_mu 4.166
_exptl_absorpt_correction_T_max 0.681
_exptl_absorpt_correction_T_min 0.635
_exptl_absorpt_correction_type multi-scan
_exptl_absorpt_process_details
;
(SADABS; Bruker, 2008)
;
_exptl_crystal_colour Colourless
_exptl_crystal_density_diffrn 1.481
_exptl_crystal_description Prismolourec
_exptl_crystal_F_000 1760
_exptl_crystal_size_max 0.12
_exptl_crystal_size_mid 0.10
_exptl_crystal_size_min 0.10
_refine_diff_density_max 0.443
_refine_diff_density_min -0.315
_refine_ls_extinction_coef 0.00312(18)
_refine_ls_extinction_expression Fc^*^=kFc[1+0.001xFc^2^\l^3^/sin(2\q)]^-1/4^
_refine_ls_extinction_method
;
SHELXL2014 (Sheldrick, 2008)
;
_refine_ls_goodness_of_fit_ref 1.003
_refine_ls_hydrogen_treatment mixed
_refine_ls_matrix_type full
_refine_ls_number_parameters 214
_refine_ls_number_reflns 4491
_refine_ls_number_restraints 4
_refine_ls_restrained_S_all 1.004
_refine_ls_R_factor_all 0.0851
_refine_ls_R_factor_gt 0.0364
_refine_ls_shift/su_max 0.000
_refine_ls_shift/su_mean 0.000
_refine_ls_structure_factor_coef Fsqd
_refine_ls_weighting_details 'w=1/[\s^2^(Fo^2^)+(0.0353P)^2^+1.2880P] where P=(Fo^2^+2Fc^2^)/3'
_refine_ls_weighting_scheme calc
_refine_ls_wR_factor_gt 0.0723
_refine_ls_wR_factor_ref 0.0854
_reflns_number_gt 2698
_reflns_number_total 4491
_reflns_threshold_expression I>2\s(I)
_cod_data_source_file su5025sup1.cif
_cod_data_source_block I
_cod_database_code 2240264
_cod_database_fobs_code 2240264
_shelx_space_group_comment
;
The symmetry employed for this shelxl refinement is uniquely defined
by the following loop, which should always be used as a source of
symmetry information in preference to the above space-group names.
They are only intended as comments.
;
_shelx_estimated_absorpt_t_min 0.635
_shelx_estimated_absorpt_t_max 0.681
_shelxl_version_number 2014/6

loop_
_space_group_symop_operation_xyz
'x, y, z'
'-x+1/2, -y, z+1/2'
'-x, y+1/2, -z+1/2'
'x+1/2, -y+1/2, -z'
'-x, -y, -z'
'x-1/2, y, -z-1/2'
'x, -y-1/2, z-1/2'
'-x-1/2, y-1/2, z'

loop_
_atom_site_type_symbol
_atom_site_label
_atom_site_fract_x
_atom_site_fract_y
_atom_site_fract_z
_atom_site_U_iso_or_equiv
_atom_site_adp_type
_atom_site_calc_flag
_atom_site_occupancy
Br Br1 0.82809(4) 0.05269(2) 0.70989(2) 0.06468(14) Uani d 1
N N1 -0.0380(3) 0.39600(15) 0.40238(10) 0.0563(7) Uani d 1
N N2 -0.3901(4) 0.3230(2) 0.46352(12) 0.0885(10) Uani d 1
H H2A -0.472(3) 0.2941(19) 0.4526(13) 0.097 Uiso d 1
H H2B -0.341(4) 0.305(2) 0.4909(10) 0.097 Uiso d 1
C C1 -0.1328(4) 0.36563(18) 0.43751(12) 0.0566(8) Uani d 1
H H1 -0.0897 0.3536 0.4684 0.068 Uiso calc 1
C C4 -0.2546(4) 0.4017(2) 0.34649(13) 0.0644(9) Uani d 1
H H4 -0.2950 0.4143 0.3154 0.077 Uiso calc 1
C C2 -0.2949(4) 0.35190(19) 0.42823(12) 0.0556(8) Uani d 1
C C7 0.1580(4) 0.4864(2) 0.43960(13) 0.0626(9) Uani d 1
H H7A 0.0959 0.4875 0.4701 0.075 Uiso calc 1
H H7B 0.1185 0.5272 0.4183 0.075 Uiso calc 1
C C3 -0.3540(4) 0.37094(18) 0.38170(12) 0.0601(9) Uani d 1
H H3 -0.4622 0.3627 0.3744 0.072 Uiso calc 1
C C8 0.3336(4) 0.5006(2) 0.45141(14) 0.0739(10) Uani d 1
H H8A 0.3448 0.5494 0.4675 0.111 Uiso calc 1
H H8B 0.3724 0.4608 0.4730 0.111 Uiso calc 1
H H8C 0.3951 0.5005 0.4212 0.111 Uiso calc 1
C C6 0.1340(4) 0.4116(2) 0.41464(13) 0.0653(9) Uani d 1
H H6A 0.1739 0.3711 0.4360 0.078 Uiso calc 1
H H6B 0.1969 0.4108 0.3843 0.078 Uiso calc 1
C C5 -0.0945(5) 0.4141(2) 0.35731(13) 0.0658(9) Uani d 1
H H5 -0.0260 0.4348 0.3335 0.079 Uiso calc 1
Br Br2 0.29379(4) 0.21682(2) 0.42595(2) 0.06172(14) Uani d 1
N N3 0.9614(3) 0.15602(14) 0.30646(8) 0.0478(6) Uani d 1
N N4 0.8705(4) 0.1118(2) 0.17923(11) 0.0678(8) Uani d 1
H H4A 0.815(3) 0.0725(14) 0.1844(13) 0.064(11) Uiso d 1
H H4B 0.859(4) 0.1350(18) 0.1507(8) 0.072(11) Uiso d 1
C C11 0.9112(3) 0.11840(17) 0.26620(10) 0.0455(7) Uani d 1
H H11 0.8716 0.0687 0.2694 0.055 Uiso calc 1
C C16 0.9419(4) 0.1197(2) 0.35593(10) 0.0558(8) Uani d 1
H H16A 1.0258 0.1379 0.3780 0.067 Uiso calc 1
H H16B 0.9528 0.0644 0.3528 0.067 Uiso calc 1
C C13 0.9756(4) 0.22690(19) 0.21730(12) 0.0612(9) Uani d 1
H H13 0.9786 0.2522 0.1869 0.073 Uiso calc 1
C C15 1.0220(4) 0.22732(19) 0.30409(13) 0.0605(9) Uani d 1
H H15 1.0591 0.2517 0.3326 0.073 Uiso calc 1
C C12 0.9171(3) 0.15187(18) 0.21987(10) 0.0477(7) Uani d 1
C C14 1.0285(4) 0.26351(19) 0.25917(14) 0.0679(9) Uani d 1
H H14 1.0690 0.3132 0.2570 0.081 Uiso calc 1
C C18 0.7575(5) 0.1097(3) 0.42914(14) 0.1018(15) Uani d 1
H H18A 0.6522 0.1233 0.4411 0.153 Uiso calc 1
H H18B 0.7691 0.0549 0.4294 0.153 Uiso calc 1
H H18C 0.8379 0.1323 0.4502 0.153 Uiso calc 1
C C17 0.7780(4) 0.1388(3) 0.37761(13) 0.0812(12) Uani d 1
H H17A 0.7637 0.1940 0.3775 0.097 Uiso calc 1
H H17B 0.6949 0.1166 0.3567 0.097 Uiso calc 1

loop_
_atom_site_aniso_label
_atom_site_aniso_U_11
_atom_site_aniso_U_22
_atom_site_aniso_U_33
_atom_site_aniso_U_12
_atom_site_aniso_U_13
_atom_site_aniso_U_23
Br1 0.0623(2) 0.0678(3) 0.0640(2) -0.01030(16) 0.00528(16) -0.00851(18)
N1 0.0529(16) 0.0501(16) 0.0659(18) -0.0015(13) 0.0095(14) -0.0127(14)
N2 0.083(2) 0.111(3) 0.072(2) -0.037(2) -0.0128(18) 0.011(2)
C1 0.061(2) 0.053(2) 0.056(2) -0.0037(16) -0.0051(16) -0.0058(16)
C4 0.070(2) 0.061(2) 0.062(2) -0.0034(19) 0.0026(19) -0.0106(18)
C2 0.056(2) 0.053(2) 0.058(2) -0.0156(15) 0.0041(16) -0.0062(17)
C7 0.057(2) 0.063(2) 0.068(2) 0.0004(17) 0.0003(16) -0.0092(19)
C3 0.056(2) 0.061(2) 0.063(2) -0.0030(17) -0.0124(17) -0.0115(18)
C8 0.059(2) 0.079(3) 0.084(3) -0.0115(19) -0.0043(18) 0.002(2)
C6 0.0474(19) 0.064(2) 0.085(2) -0.0005(17) 0.0056(17) -0.008(2)
C5 0.080(3) 0.060(2) 0.057(2) -0.0028(19) 0.0154(19) -0.0059(18)
Br2 0.0741(3) 0.0604(2) 0.0506(2) -0.01163(16) 0.00011(15) -0.00427(16)
N3 0.0482(14) 0.0465(16) 0.0486(15) 0.0023(12) -0.0029(11) 0.0027(12)
N4 0.087(2) 0.072(2) 0.0449(18) -0.0176(18) -0.0075(16) 0.0096(17)
C11 0.0466(17) 0.0398(17) 0.0500(17) -0.0013(13) -0.0030(14) 0.0008(15)
C16 0.057(2) 0.063(2) 0.0474(17) -0.0012(16) -0.0069(15) 0.0026(16)
C13 0.069(2) 0.056(2) 0.058(2) -0.0019(17) 0.0035(17) 0.0141(18)
C15 0.068(2) 0.049(2) 0.064(2) -0.0054(17) -0.0065(17) -0.0074(17)
C12 0.0483(17) 0.0518(19) 0.0430(18) -0.0003(14) -0.0023(14) 0.0074(15)
C14 0.079(2) 0.045(2) 0.080(3) -0.0076(17) -0.001(2) 0.0045(19)
C18 0.086(3) 0.141(4) 0.078(3) 0.011(3) 0.015(2) 0.017(3)
C17 0.066(2) 0.115(3) 0.063(2) 0.003(2) 0.0002(18) 0.022(2)

loop_
_atom_type_symbol
_atom_type_description
_atom_type_scat_dispersion_real
_atom_type_scat_dispersion_imag
_atom_type_scat_source
C C 0.0033 0.0016 'International Tables Vol C Tables 4.2.6.8 and 6.1.1.4'
H H 0.0000 0.0000 'International Tables Vol C Tables 4.2.6.8 and 6.1.1.4'
N N 0.0061 0.0033 'International Tables Vol C Tables 4.2.6.8 and 6.1.1.4'
Br Br -0.2901 2.4595 'International Tables Vol C Tables 4.2.6.8 and 6.1.1.4'

loop_
_geom_angle_atom_site_label_1
_geom_angle_atom_site_label_2
_geom_angle_atom_site_label_3
_geom_angle
C5 N1 C1 121.9(3)
C5 N1 C6 119.6(3)
C1 N1 C6 118.5(3)
C2 N2 H2A 115(3)
C2 N2 H2B 117(2)
H2A N2 H2B 115(4)
N1 C1 C2 120.6(3)
N1 C1 H1 119.7
C2 C1 H1 119.7
C3 C4 C5 119.7(3)
C3 C4 H4 120.1
C5 C4 H4 120.1
N2 C2 C3 121.7(3)
N2 C2 C1 120.6(3)
C3 C2 C1 117.7(3)
C6 C7 C8 111.6(3)
C6 C7 H7A 109.3
C8 C7 H7A 109.3
C6 C7 H7B 109.3
C8 C7 H7B 109.3
H7A C7 H7B 108.0
C4 C3 C2 120.6(3)
C4 C3 H3 119.7
C2 C3 H3 119.7
C7 C8 H8A 109.5
C7 C8 H8B 109.5
H8A C8 H8B 109.5
C7 C8 H8C 109.5
H8A C8 H8C 109.5
H8B C8 H8C 109.5
C7 C6 N1 113.0(3)
C7 C6 H6A 109.0
N1 C6 H6A 109.0
C7 C6 H6B 109.0
N1 C6 H6B 109.0
H6A C6 H6B 107.8
N1 C5 C4 119.6(3)
N1 C5 H5 120.2
C4 C5 H5 120.2
C11 N3 C15 122.2(3)
C11 N3 C16 119.2(3)
C15 N3 C16 118.6(3)
C12 N4 H4A 116(2)
C12 N4 H4B 120(2)
H4A N4 H4B 118(3)
N3 C11 C12 121.2(3)
N3 C11 H11 119.4
C12 C11 H11 119.4
N3 C16 C17 110.5(2)
N3 C16 H16A 109.6
C17 C16 H16A 109.6
N3 C16 H16B 109.6
C17 C16 H16B 109.6
H16A C16 H16B 108.1
C14 C13 C12 120.4(3)
C14 C13 H13 119.8
C12 C13 H13 119.8
N3 C15 C14 119.0(3)
N3 C15 H15 120.5
C14 C15 H15 120.5
N4 C12 C11 120.3(3)
N4 C12 C13 122.8(3)
C11 C12 C13 116.9(3)
C15 C14 C13 120.2(3)
C15 C14 H14 119.9
C13 C14 H14 119.9
C17 C18 H18A 109.5
C17 C18 H18B 109.5
H18A C18 H18B 109.5
C17 C18 H18C 109.5
H18A C18 H18C 109.5
H18B C18 H18C 109.5
C18 C17 C16 112.8(3)
C18 C17 H17A 109.0
C16 C17 H17A 109.0
C18 C17 H17B 109.0
C16 C17 H17B 109.0
H17A C17 H17B 107.8

loop_
_geom_bond_atom_site_label_1
_geom_bond_atom_site_label_2
_geom_bond_distance
N1 C5 1.340(4)
N1 C1 1.340(4)
N1 C6 1.489(4)
N2 C2 1.336(4)
N2 H2A 0.896(18)
N2 H2B 0.897(18)
C1 C2 1.388(4)
C1 H1 0.9300
C4 C3 1.366(4)
C4 C5 1.377(5)
C4 H4 0.9300
C2 C3 1.387(4)
C7 C6 1.479(4)
C7 C8 1.511(4)
C7 H7A 0.9700
C7 H7B 0.9700
C3 H3 0.9300
C8 H8A 0.9600
C8 H8B 0.9600
C8 H8C 0.9600
C6 H6A 0.9700
C6 H6B 0.9700
C5 H5 0.9300
N3 C11 1.334(3)
N3 C15 1.341(4)
N3 C16 1.485(3)
N4 C12 1.356(4)
N4 H4A 0.834(18)
N4 H4B 0.874(18)
C11 C12 1.379(4)
C11 H11 0.9300
C16 C17 1.517(4)
C16 H16A 0.9700
C16 H16B 0.9700
C13 C14 1.369(4)
C13 C12 1.395(4)
C13 H13 0.9300
C15 C14 1.366(4)
C15 H15 0.9300
C14 H14 0.9300
C18 C17 1.488(5)
C18 H18A 0.9600
C18 H18B 0.9600
C18 H18C 0.9600
C17 H17A 0.9700
C17 H17B 0.9700

loop_
_geom_hbond_atom_site_label_D
_geom_hbond_atom_site_label_H
_geom_hbond_atom_site_label_A
_geom_hbond_site_symmetry_A
_geom_hbond_distance_DH
_geom_hbond_distance_HA
_geom_hbond_distance_DA
_geom_hbond_angle_DHA
N2 H2A Br2 1_455 0.896(18) 2.468(19) 3.364(3) 177(4)
N2 H2B Br2 4_456 0.897(18) 2.54(2) 3.419(3) 168(4)
N4 H4A Br1 2_654 0.834(18) 2.577(19) 3.406(3) 172(3)
N4 H4B Br2 6_656 0.874(18) 2.568(19) 3.434(3) 171(3)
C6 H6A Br2 . 0.97 2.88 3.655(4) 138
C6 H6B Br1 4_456 0.97 2.84 3.775(4) 163
C16 H16A Br2 1_655 0.97 2.91 3.866(3) 167

loop_
_geom_torsion_atom_site_label_1
_geom_torsion_atom_site_label_2
_geom_torsion_atom_site_label_3
_geom_torsion_atom_site_label_4
_geom_torsion
C5 N1 C1 C2 -0.1(5)
C6 N1 C1 C2 178.3(3)
N1 C1 C2 N2 -178.7(3)
N1 C1 C2 C3 -0.2(5)
C5 C4 C3 C2 -0.1(5)
N2 C2 C3 C4 178.8(3)
C1 C2 C3 C4 0.3(5)
C8 C7 C6 N1 -179.9(3)
C5 N1 C6 C7 94.3(4)
C1 N1 C6 C7 -84.2(4)
C1 N1 C5 C4 0.4(5)
C6 N1 C5 C4 -178.0(3)
C3 C4 C5 N1 -0.3(5)
C15 N3 C11 C12 -1.1(4)
C16 N3 C11 C12 175.7(3)
C11 N3 C16 C17 -88.0(3)
C15 N3 C16 C17 88.9(3)
C11 N3 C15 C14 1.9(5)
C16 N3 C15 C14 -174.9(3)
N3 C11 C12 N4 177.9(3)
N3 C11 C12 C13 -0.9(4)
C14 C13 C12 N4 -176.8(3)
C14 C13 C12 C11 1.9(4)
N3 C15 C14 C13 -0.8(5)
C12 C13 C14 C15 -1.1(5)
N3 C16 C17 C18 -174.8(3)
